data_4130606
loop_
_publ_author_name
'Krishna, Gamidi Rama'
'Devarapalli, Ramesh'
'Lal, Garima'
'Reddy, C. Malla'

_publ_section_title
;
 Mechanically Flexible Organic Crystals Achieved by Introducing Weak
 Interactions in Structure: Supramolecular Shape Synthons.
;
_journal_issue 41
_journal_name_full 'Journal of the American Chemical Society'
_journal_page_first 13561
_journal_page_last 13567
_journal_paper_doi 10.1021/jacs.6b05118
_journal_volume 138
_journal_year 2016
_chemical_formula_moiety 'C11 H15 N O'
_chemical_formula_sum 'C11 H15 N O'
_chemical_formula_weight 177.24
_space_group_crystal_system monoclinic
_space_group_IT_number 14
_space_group_name_Hall '-P 2ybc'
_space_group_name_H-M_alt 'P 1 21/c 1'
_atom_sites_solution_hydrogens geom
_atom_sites_solution_primary direct
_atom_sites_solution_secondary difmap
_audit_creation_date 2014-10-15
_audit_creation_method
;
  Olex2 1.2-ac2
  (compiled 2012.03.27 svn.r2268, GUI svn.r4156)
;
_cell_angle_alpha 90.00
_cell_angle_beta 93.777(10)
_cell_angle_gamma 90.00
_cell_formula_units_Z 4
_cell_length_a 12.9943(14)
_cell_length_b 9.4749(14)
_cell_length_c 8.0539(10)
_cell_measurement_reflns_used 1559
_cell_measurement_temperature 99.98(12)
_cell_measurement_theta_max 26.3120
_cell_measurement_theta_min 2.6580
_cell_volume 989.4(2)
_computing_cell_refinement
;
CrysAlisPro, Agilent Technologies,
Version 1.171.37.33c (release 11-04-2014 CrysAlis171 .NET)
(compiled Apr 11 2014,15:12:41)
;
_computing_data_collection
;
CrysAlisPro, Agilent Technologies,
Version 1.171.37.33c (release 11-04-2014 CrysAlis171 .NET)
(compiled Apr 11 2014,15:12:41)
;
_computing_data_reduction
;
CrysAlisPro, Agilent Technologies,
Version 1.171.37.33c (release 11-04-2014 CrysAlis171 .NET)
(compiled Apr 11 2014,15:12:41)
;
_computing_molecular_graphics
;
O. V. Dolomanov, L. J. Bourhis, R. J. Gildea, J. A. K. Howard and H. Puschmann,
OLEX2: a complete structure solution, refinement and analysis program.
J. Appl. Cryst. (2009). 42, 339-341.
;
_computing_publication_material
;
O. V. Dolomanov, L. J. Bourhis, R. J. Gildea, J. A. K. Howard and H. Puschmann,
OLEX2: a complete structure solution, refinement and analysis program.
J. Appl. Cryst. (2009). 42, 339-341.
;
_computing_structure_refinement
;
SHELXL, G.M. Sheldrick, Acta Cryst.
(2008). A64, 112-122
;
_computing_structure_solution
;
SHELXS, G.M. Sheldrick, Acta Cryst.
(2008). A64, 112-122
;
_diffrn_ambient_environment N~2~
_diffrn_ambient_temperature 99.98(12)
_diffrn_detector 'CCD plate'
_diffrn_detector_area_resol_mean 7.9580
_diffrn_detector_type Eos
_diffrn_measured_fraction_theta_full 0.9986
_diffrn_measured_fraction_theta_max 0.9991
_diffrn_measurement_details
;
#__ type_ start__ end____ width___ exp.time_
  1 omega   38.00  105.00   1.0000  173.6500
omega____ theta____ kappa____ phi______ frames
    -       27.5074  178.0000  -90.0000 67

#__ type_ start__ end____ width___ exp.time_
  2 omega   47.00   88.00   1.0000  173.6500
omega____ theta____ kappa____ phi______ frames
    -       27.5074  178.0000 -180.0000 41

#__ type_ start__ end____ width___ exp.time_
  3 omega   12.00  101.00   1.0000  173.6500
omega____ theta____ kappa____ phi______ frames
    -       27.5074   57.0000  -90.0000 89

#__ type_ start__ end____ width___ exp.time_
  4 omega  -20.00   36.00   1.0000  173.6500
omega____ theta____ kappa____ phi______ frames
    -       27.5074  -19.0000  -90.0000 56
;
_diffrn_measurement_device 'four-circle diffractometer'
_diffrn_measurement_device_type 'SuperNova, Dual, Cu at zero, Eos'
_diffrn_measurement_method '\w scans'
_diffrn_orient_matrix_UB_11 -0.0046916000
_diffrn_orient_matrix_UB_12 -0.0709157000
_diffrn_orient_matrix_UB_13 0.0267904000
_diffrn_orient_matrix_UB_21 -0.0544910000
_diffrn_orient_matrix_UB_22 0.0055048000
_diffrn_orient_matrix_UB_23 -0.0102533000
_diffrn_orient_matrix_UB_31 0.0014081000
_diffrn_orient_matrix_UB_32 -0.0234809000
_diffrn_orient_matrix_UB_33 -0.0833998000
_diffrn_radiation_monochromator mirror
_diffrn_radiation_probe x-ray
_diffrn_radiation_type 'Mo K\a'
_diffrn_radiation_wavelength 0.71073
_diffrn_reflns_av_R_equivalents 0.0280
_diffrn_reflns_av_unetI/netI 0.0432
_diffrn_reflns_limit_h_max 12
_diffrn_reflns_limit_h_min -16
_diffrn_reflns_limit_k_max 10
_diffrn_reflns_limit_k_min -11
_diffrn_reflns_limit_l_max 9
_diffrn_reflns_limit_l_min -10
_diffrn_reflns_number 3464
_diffrn_reflns_theta_full 26.37
_diffrn_reflns_theta_max 26.37
_diffrn_reflns_theta_min 2.66
_diffrn_source 'SuperNova (Mo) X-ray Source'
_exptl_absorpt_coefficient_mu 0.076
_exptl_absorpt_correction_T_max 1.00000
_exptl_absorpt_correction_T_min 0.42597
_exptl_absorpt_correction_type multi-scan
_exptl_absorpt_process_details
;
CrysAlisPro, Agilent Technologies,
Version 1.171.37.33c (release 11-04-2014 CrysAlis171 .NET)
(compiled Apr 11 2014,15:12:41)
Empirical absorption correction using spherical harmonics,
 implemented in SCALE3 ABSPACK scaling algorithm.
;
_exptl_crystal_colour colourless
_exptl_crystal_colour_primary colourless
_exptl_crystal_density_diffrn 1.190
_exptl_crystal_density_method 'not measured'
_exptl_crystal_description plate
_exptl_crystal_F_000 384
_exptl_crystal_size_max 0.5
_exptl_crystal_size_mid 0.25
_exptl_crystal_size_min 0.1
_refine_diff_density_max 0.598
_refine_diff_density_min -0.372
_refine_diff_density_rms 0.113
_refine_ls_extinction_method none
_refine_ls_goodness_of_fit_ref 1.178
_refine_ls_hydrogen_treatment mixed
_refine_ls_matrix_type full
_refine_ls_number_parameters 121
_refine_ls_number_reflns 2006
_refine_ls_number_restraints 0
_refine_ls_restrained_S_all 1.178
_refine_ls_R_factor_all 0.1284
_refine_ls_R_factor_gt 0.1196
_refine_ls_shift/su_max 0.000
_refine_ls_shift/su_mean 0.000
_refine_ls_structure_factor_coef Fsqd
_refine_ls_weighting_details 'calc w=1/[\s^2^(Fo^2^)+(0.0987P)^2^+7.0021P] where P=(Fo^2^+2Fc^2^)/3'
_refine_ls_weighting_scheme calc
_refine_ls_wR_factor_gt 0.3206
_refine_ls_wR_factor_ref 0.3249
_reflns_number_gt 1738
_reflns_number_total 2006
_reflns_threshold_expression >2sigma(I)
_cod_data_source_file ja6b05118_si_015.cif
_cod_data_source_block 3b
_cod_database_code 4130606
_chemical_oxdiff_formula 'C11 H15 N1 O1'
_reflns_odcompleteness_completeness 99.86
_reflns_odcompleteness_iscentric 1
_reflns_odcompleteness_theta 26.32

loop_
_space_group_symop_id
_space_group_symop_operation_xyz
1 'x, y, z'
2 '-x, y+1/2, -z+1/2'
3 '-x, -y, -z'
4 'x, -y-1/2, z-1/2'

loop_
_atom_site_label
_atom_site_type_symbol
_atom_site_fract_x
_atom_site_fract_y
_atom_site_fract_z
_atom_site_U_iso_or_equiv
_atom_site_adp_type
_atom_site_occupancy
_atom_site_symmetry_multiplicity
_atom_site_calc_flag
_atom_site_refinement_flags
O8 O 0.9454(3) 0.3834(4) 0.1485(4) 0.0184(8) Uani 1 1 d .
N9 N 1.0038(3) 0.6044(4) 0.1982(5) 0.0173(9) Uani 1 1 d .
H9A H 1.0424 0.6013 0.1155 0.021 Uiso 1 1 calc R
H9B H 1.0025 0.6791 0.2586 0.021 Uiso 1 1 calc R
C2 C 0.8793(4) 0.6199(5) 0.4830(6) 0.0163(10) Uani 1 1 d .
H2 H 0.9257 0.6931 0.4701 0.020 Uiso 1 1 calc R
C1 C 0.8769(3) 0.5051(5) 0.3751(5) 0.0153(10) Uani 1 1 d .
C3 C 0.8118(4) 0.6249(5) 0.6108(6) 0.0167(10) Uani 1 1 d .
H3 H 0.8155 0.7009 0.6840 0.020 Uiso 1 1 calc R
C6 C 0.8059(4) 0.3989(5) 0.3952(6) 0.0215(11) Uani 1 1 d .
H6 H 0.8040 0.3214 0.3242 0.026 Uiso 1 1 calc R
C4 C 0.7390(3) 0.5195(5) 0.6319(6) 0.0162(10) Uani 1 1 d .
C5 C 0.7375(4) 0.4067(6) 0.5205(6) 0.0224(11) Uani 1 1 d .
H5 H 0.6896 0.3348 0.5303 0.027 Uiso 1 1 calc R
C10 C 0.6663(4) 0.5306(5) 0.7747(6) 0.0171(10) Uani 1 1 d .
C7 C 0.9459(3) 0.4934(5) 0.2326(6) 0.0154(10) Uani 1 1 d .
C11 C 0.5832(4) 0.4163(6) 0.7620(6) 0.0240(12) Uani 1 1 d .
H11A H 0.5443 0.4240 0.6568 0.036 Uiso 1 1 calc R
H11B H 0.5379 0.4280 0.8504 0.036 Uiso 1 1 calc R
H11C H 0.6152 0.3250 0.7707 0.036 Uiso 1 1 calc R
C12 C 0.7310(4) 0.5143(5) 0.9401(6) 0.0196(11) Uani 1 1 d .
H12A H 0.7596 0.4209 0.9474 0.029 Uiso 1 1 calc R
H12B H 0.6880 0.5294 1.0309 0.029 Uiso 1 1 calc R
H12C H 0.7858 0.5824 0.9455 0.029 Uiso 1 1 calc R
C13 C 0.6138(4) 0.6753(6) 0.7683(6) 0.0235(11) Uani 1 1 d .
H13A H 0.6649 0.7479 0.7856 0.035 Uiso 1 1 calc R
H13B H 0.5658 0.6808 0.8538 0.035 Uiso 1 1 calc R
H13C H 0.5776 0.6880 0.6615 0.035 Uiso 1 1 calc R

loop_
_atom_site_aniso_label
_atom_site_aniso_U_11
_atom_site_aniso_U_22
_atom_site_aniso_U_33
_atom_site_aniso_U_23
_atom_site_aniso_U_13
_atom_site_aniso_U_12
O8 0.0232(17) 0.0161(17) 0.0164(16) -0.0005(13) 0.0042(13) 0.0014(14)
N9 0.022(2) 0.014(2) 0.0172(19) -0.0014(15) 0.0079(15) 0.0023(16)
C2 0.017(2) 0.017(2) 0.015(2) 0.0024(17) 0.0040(17) -0.0013(18)
C1 0.016(2) 0.018(2) 0.013(2) 0.0015(17) 0.0028(17) 0.0030(18)
C3 0.020(2) 0.016(2) 0.014(2) -0.0014(17) 0.0011(17) 0.0001(18)
C6 0.025(3) 0.018(3) 0.022(2) -0.0026(19) 0.0016(19) -0.001(2)
C4 0.012(2) 0.017(2) 0.019(2) 0.0045(18) 0.0007(17) 0.0031(18)
C5 0.018(2) 0.028(3) 0.020(2) 0.003(2) 0.0022(18) -0.004(2)
C10 0.017(2) 0.019(2) 0.015(2) 0.0007(18) 0.0040(17) 0.0009(18)
C7 0.017(2) 0.015(2) 0.015(2) 0.0021(17) 0.0022(17) 0.0027(18)
C11 0.019(2) 0.033(3) 0.020(2) 0.001(2) 0.0079(19) -0.005(2)
C12 0.021(2) 0.022(3) 0.017(2) -0.0003(19) 0.0050(18) 0.0016(19)
C13 0.024(3) 0.025(3) 0.022(2) 0.005(2) 0.011(2) 0.007(2)

loop_
_atom_type_symbol
_atom_type_description
_atom_type_scat_dispersion_real
_atom_type_scat_dispersion_imag
_atom_type_scat_source
C C 0.0033 0.0016 'International Tables Vol C Tables 4.2.6.8 and 6.1.1.4'
H H 0.0000 0.0000 'International Tables Vol C Tables 4.2.6.8 and 6.1.1.4'
N N 0.0061 0.0033 'International Tables Vol C Tables 4.2.6.8 and 6.1.1.4'
O O 0.0106 0.0060 'International Tables Vol C Tables 4.2.6.8 and 6.1.1.4'

loop_
_geom_angle_atom_site_label_1
_geom_angle_atom_site_label_2
_geom_angle_atom_site_label_3
_geom_angle
C1 C2 C3 119.9(4)
C2 C1 C7 122.9(4)
C6 C1 C2 118.9(4)
C6 C1 C7 118.1(4)
C4 C3 C2 122.0(4)
C1 C6 C5 120.7(5)
C3 C4 C5 116.8(4)
C3 C4 C10 119.8(4)
C5 C4 C10 123.4(4)
C6 C5 C4 121.7(5)
C11 C10 C4 111.5(4)
C11 C10 C12 109.3(4)
C11 C10 C13 108.7(4)
C12 C10 C4 108.3(4)
C13 C10 C4 109.3(4)
C13 C10 C12 109.7(4)
O8 C7 N9 122.1(4)
O8 C7 C1 119.6(4)
N9 C7 C1 118.2(4)

loop_
_geom_bond_atom_site_label_1
_geom_bond_atom_site_label_2
_geom_bond_distance
O8 C7 1.243(6)
N9 C7 1.332(6)
C2 C1 1.391(7)
C2 C3 1.396(6)
C1 C6 1.381(7)
C1 C7 1.506(6)
C3 C4 1.394(7)
C6 C5 1.390(7)
C4 C5 1.395(7)
C4 C10 1.539(6)
C10 C11 1.529(7)
C10 C12 1.536(6)
C10 C13 1.531(7)
